data_7244834
loop_
_publ_author_name
'Hatcher, Lauren E.'
'Coulson, Ben A.'

_publ_section_title
;
 Exploring the influence of polymorphism and chromophore co-ligands on
 linkage isomer photoswitching in [Pd(bpy4dca)(NO2)2]
;
_journal_name_full CrystEngComm
_journal_paper_doi 10.1039/D2CE00213B
_journal_year 2022
_chemical_formula_moiety 'C14 H12 N4 O8 Pd'
_chemical_formula_sum 'C14 H12 N4 O8 Pd'
_chemical_formula_weight 470.68
_chemical_name_systematic
;
Dinitro-(dimethyl 2,2'-bipyridine-4,4'-dicarboxylate)palladium(II)
;
_chemical_properties_physical Light-sensitive,Photo-sensitive
_space_group_crystal_system monoclinic
_space_group_IT_number 14
_space_group_name_Hall '-P 2yn'
_space_group_name_H-M_alt 'P 1 21/n 1'
_atom_sites_solution_hydrogens geom
_audit_creation_method SHELXL-2018/3
_audit_update_record
;
2022-02-14 deposited with the CCDC.	2022-03-25 downloaded from the CCDC.
;
_cell_angle_alpha 90
_cell_angle_beta 94.306(6)
_cell_angle_gamma 90
_cell_formula_units_Z 4
_cell_length_a 8.5838(6)
_cell_length_b 7.7813(4)
_cell_length_c 24.9696(14)
_cell_measurement_reflns_used 1949
_cell_measurement_temperature 240(2)
_cell_measurement_theta_max 24.7280
_cell_measurement_theta_min 3.8210
_cell_volume 1663.09(17)
_computing_cell_refinement 'CrysAlisPro 1.171.40.67a (Rigaku OD, 2019)'
_computing_data_collection 'CrysAlisPro 1.171.40.67a (Rigaku OD, 2019)'
_computing_data_reduction 'CrysAlisPro 1.171.40.67a (Rigaku OD, 2019)'
_computing_structure_refinement 'SHELXL-2018/3 (Sheldrick, 2018)'
_computing_structure_solution 'SHELXT 2018/2 (Sheldrick, 2018)'
_diffrn_ambient_temperature 240(2)
_diffrn_detector_area_resol_mean 10.3795
_diffrn_measured_fraction_theta_full 0.996
_diffrn_measured_fraction_theta_max 0.996
_diffrn_measurement_device_type 'Xcalibur, Atlas, Gemini ultra'
_diffrn_measurement_method '\w scans'
_diffrn_radiation_type MoK\a
_diffrn_radiation_wavelength 0.71073
_diffrn_reflns_av_R_equivalents 0.0585
_diffrn_reflns_av_unetI/netI 0.1031
_diffrn_reflns_Laue_measured_fraction_full 0.996
_diffrn_reflns_Laue_measured_fraction_max 0.996
_diffrn_reflns_limit_h_max 10
_diffrn_reflns_limit_h_min -10
_diffrn_reflns_limit_k_max 9
_diffrn_reflns_limit_k_min -8
_diffrn_reflns_limit_l_max 30
_diffrn_reflns_limit_l_min -31
_diffrn_reflns_number 7319
_diffrn_reflns_point_group_measured_fraction_full 0.996
_diffrn_reflns_point_group_measured_fraction_max 0.996
_diffrn_reflns_theta_full 25.242
_diffrn_reflns_theta_max 26.372
_diffrn_reflns_theta_min 3.539
_diffrn_source 'fine-focus sealed X-ray tube'
_diffrn_source_type 'Enhance (Mo) X-ray Source'
_exptl_absorpt_coefficient_mu 1.171
_exptl_absorpt_correction_T_max 1.00000
_exptl_absorpt_correction_T_min 0.89697
_exptl_absorpt_correction_type multi-scan
_exptl_absorpt_process_details
;
CrysAlisPro 1.171.41.107a (Rigaku Oxford Diffraction, 2021)
Empirical absorption correction using spherical harmonics,
implemented in SCALE3 ABSPACK scaling algorithm.
;
_exptl_crystal_colour yellow
_exptl_crystal_density_diffrn 1.880
_exptl_crystal_description block
_exptl_crystal_F_000 936
_exptl_crystal_recrystallization_method 'Re-crystallisation from solvent: Acetonitrile/water'
_exptl_crystal_size_max 0.300
_exptl_crystal_size_mid 0.200
_exptl_crystal_size_min 0.100
_refine_diff_density_max 0.879
_refine_diff_density_min -1.244
_refine_diff_density_rms 0.112
_refine_ls_extinction_method none
_refine_ls_goodness_of_fit_ref 0.984
_refine_ls_hydrogen_treatment constr
_refine_ls_matrix_type full
_refine_ls_number_parameters 274
_refine_ls_number_reflns 3400
_refine_ls_number_restraints 284
_refine_ls_restrained_S_all 0.948
_refine_ls_R_factor_all 0.0954
_refine_ls_R_factor_gt 0.0522
_refine_ls_shift/su_max 0.001
_refine_ls_shift/su_mean 0.000
_refine_ls_structure_factor_coef Fsqd
_refine_ls_weighting_details 'w=1/[\s^2^(Fo^2^)+(0.0165P)^2^] where P=(Fo^2^+2Fc^2^)/3'
_refine_ls_weighting_scheme calc
_refine_ls_wR_factor_gt 0.0775
_refine_ls_wR_factor_ref 0.0957
_reflns_Friedel_coverage 0.000
_reflns_number_gt 2137
_reflns_number_total 3400
_reflns_threshold_expression 'I > 2\s(I)'
_cod_data_source_file d2ce00213b3.cif
_cod_data_source_block Poly2_PSS-470nm_240K
_cod_original_cell_volume 1663.10(17)
_cod_original_sg_symbol_H-M 'P 21/n'
_cod_database_code 7244834
_shelx_shelxl_version_number 2018/3
_shelx_space_group_comment
;
The symmetry employed for this shelxl refinement is uniquely defined
by the following loop, which should always be used as a source of
symmetry information in preference to the above space-group names.
They are only intended as comments.
;

loop_
_space_group_symop_operation_xyz
'x, y, z'
'-x+1/2, y+1/2, -z+1/2'
'-x, -y, -z'
'x-1/2, -y-1/2, z-1/2'

loop_
_atom_site_label
_atom_site_type_symbol
_atom_site_fract_x
_atom_site_fract_y
_atom_site_fract_z
_atom_site_U_iso_or_equiv
_atom_site_adp_type
_atom_site_occupancy
_atom_site_site_symmetry_order
_atom_site_calc_flag
_atom_site_refinement_flags_posn
_atom_site_refinement_flags_adp
_atom_site_refinement_flags_occupancy
_atom_site_disorder_assembly
_atom_site_disorder_group
Pd1 Pd 0.29042(6) 0.55403(5) 0.50655(2) 0.04081(16) Uani 1 1 d D . . . .
O5 O 0.6470(6) 0.9631(5) 0.73459(16) 0.0639(14) Uani 1 1 d . . . . .
O6 O 0.5785(4) 0.7099(4) 0.76810(15) 0.0418(10) Uani 1 1 d . . . . .
O7 O 0.2306(4) -0.0137(4) 0.72175(14) 0.0382(10) Uani 1 1 d . . . . .
O8 O 0.0609(5) -0.1272(4) 0.65944(15) 0.0470(11) Uani 1 1 d . . . . .
N3 N 0.3904(5) 0.6533(5) 0.57610(17) 0.0340(11) Uani 1 1 d . . . . .
N4 N 0.2526(5) 0.3564(5) 0.55746(16) 0.0340(11) Uani 1 1 d . . . . .
C1 C 0.4645(7) 0.8047(6) 0.5819(2) 0.0413(15) Uani 1 1 d . . . . .
H1 H 0.473686 0.874013 0.551432 0.050 Uiso 1 1 calc R U . . .
C2 C 0.5277(7) 0.8617(7) 0.6311(2) 0.0423(15) Uani 1 1 d . . . . .
H2 H 0.577920 0.969049 0.634009 0.051 Uiso 1 1 calc R U . . .
C3 C 0.5168(6) 0.7599(6) 0.6764(2) 0.0341(13) Uani 1 1 d . . . . .
C4 C 0.4409(6) 0.6040(6) 0.6704(2) 0.0326(13) Uani 1 1 d . . . . .
H4 H 0.431702 0.532709 0.700364 0.039 Uiso 1 1 calc R U . . .
C5 C 0.3780(6) 0.5523(6) 0.6199(2) 0.0271(11) Uani 1 1 d . . . . .
C6 C 0.2995(6) 0.3869(6) 0.6095(2) 0.0285(12) Uani 1 1 d . . . . .
C7 C 0.2717(6) 0.2669(6) 0.6488(2) 0.0316(13) Uani 1 1 d . . . . .
H7 H 0.303912 0.289090 0.684916 0.038 Uiso 1 1 calc R U . . .
C8 C 0.1966(7) 0.1149(6) 0.6346(2) 0.0336(13) Uani 1 1 d . . . . .
C9 C 0.1509(7) 0.0849(6) 0.5812(2) 0.0393(15) Uani 1 1 d . . . . .
H9 H 0.100542 -0.018232 0.570535 0.047 Uiso 1 1 calc R U . . .
C10 C 0.1804(7) 0.2090(7) 0.5436(2) 0.0415(15) Uani 1 1 d . . . . .
H10 H 0.148839 0.189085 0.507314 0.050 Uiso 1 1 calc R U . . .
C11 C 0.5879(6) 0.8247(7) 0.7287(2) 0.0370(14) Uani 1 1 d . . . . .
C12 C 0.6582(7) 0.7570(7) 0.8192(2) 0.0544(18) Uani 1 1 d . . . . .
H12A H 0.767206 0.780370 0.814286 0.082 Uiso 1 1 calc R U . . .
H12B H 0.650808 0.663241 0.844446 0.082 Uiso 1 1 calc R U . . .
H12C H 0.609861 0.858908 0.832940 0.082 Uiso 1 1 calc R U . . .
C13 C 0.1678(7) -0.0147(6) 0.6775(2) 0.0335(13) Uani 1 1 d . . . . .
C14 C 0.0143(8) -0.2559(7) 0.6974(2) 0.0560(19) Uani 1 1 d . . . . .
H14A H -0.057682 -0.336377 0.678998 0.084 Uiso 1 1 calc R U . . .
H14B H -0.036555 -0.200020 0.726086 0.084 Uiso 1 1 calc R U . . .
H14C H 0.105903 -0.317201 0.712271 0.084 Uiso 1 1 calc R U . . .
N1 N 0.3182(9) 0.7654(7) 0.4624(2) 0.049(2) Uani 0.782(11) 1 d D . P A 1
O1 O 0.4133(9) 0.7696(10) 0.4308(4) 0.111(3) Uani 0.782(11) 1 d D . P A 1
O2 O 0.2329(14) 0.8874(15) 0.4661(5) 0.090(2) Uani 0.782(11) 1 d D . P A 1
O1A O 0.383(4) 0.726(3) 0.4580(14) 0.111(3) Uani 0.218(11) 1 d D . P A 2
N1A N 0.310(3) 0.871(3) 0.4502(9) 0.049(2) Uani 0.218(11) 1 d D . P A 2
O2A O 0.186(5) 0.878(6) 0.477(2) 0.090(2) Uani 0.218(11) 1 d D . P A 2
N2 N 0.1772(7) 0.4534(8) 0.4407(2) 0.0411(17) Uani 0.547(7) 1 d D . P A 3
O3 O 0.2499(10) 0.4347(12) 0.4004(3) 0.064(3) Uani 0.547(7) 1 d D . P A 3
O4 O 0.0417(10) 0.4127(13) 0.4388(4) 0.063(3) Uani 0.547(7) 1 d D . P A 3
N2A N 0.1772(7) 0.4534(8) 0.4407(2) 0.0411(17) Uani 0.227(8) 1 d D . P A 4
O3A O 0.212(3) 0.3185(19) 0.4222(8) 0.064(3) Uani 0.227(8) 1 d D . P A 4
O4A O 0.066(2) 0.529(3) 0.4207(11) 0.063(3) Uani 0.227(8) 1 d D . P A 4
O3B O 0.268(2) 0.402(2) 0.4418(6) 0.064(3) Uani 0.226(7) 1 d D . P A 5
O4B O 0.029(3) 0.518(4) 0.4308(12) 0.063(3) Uani 0.226(7) 1 d D . P A 5
N2B N 0.133(2) 0.415(3) 0.4143(8) 0.0411(17) Uani 0.226(7) 1 d D . P A 5

loop_
_atom_site_aniso_label
_atom_site_aniso_U_11
_atom_site_aniso_U_22
_atom_site_aniso_U_33
_atom_site_aniso_U_23
_atom_site_aniso_U_13
_atom_site_aniso_U_12
Pd1 0.0564(3) 0.0410(3) 0.0247(3) 0.0040(2) 0.0012(2) -0.0032(2)
O5 0.093(4) 0.053(3) 0.045(3) -0.013(2) 0.007(3) -0.036(3)
O6 0.048(3) 0.042(2) 0.034(2) -0.0065(18) -0.005(2) -0.007(2)
O7 0.044(3) 0.045(2) 0.026(2) 0.0034(17) 0.0000(19) -0.0065(18)
O8 0.065(3) 0.038(2) 0.035(2) 0.0087(18) -0.012(2) -0.023(2)
N3 0.041(3) 0.032(2) 0.029(3) 0.007(2) 0.002(2) 0.000(2)
N4 0.048(3) 0.030(2) 0.024(3) -0.0027(19) 0.001(2) -0.003(2)
C1 0.052(4) 0.034(3) 0.038(4) 0.008(3) 0.010(3) -0.004(3)
C2 0.053(4) 0.034(3) 0.040(4) -0.003(3) 0.006(3) -0.006(3)
C3 0.031(3) 0.034(3) 0.038(3) -0.005(2) 0.007(3) 0.001(2)
C4 0.039(3) 0.036(3) 0.024(3) 0.003(2) 0.008(2) -0.001(2)
C5 0.023(3) 0.029(3) 0.029(3) 0.000(2) 0.001(2) 0.004(2)
C6 0.028(3) 0.033(3) 0.025(3) 0.000(2) 0.004(2) 0.004(2)
C7 0.036(3) 0.036(3) 0.024(3) -0.001(2) 0.004(2) 0.000(2)
C8 0.044(4) 0.031(3) 0.025(3) -0.002(2) 0.002(3) 0.003(3)
C9 0.055(4) 0.028(3) 0.034(3) -0.002(2) -0.007(3) -0.005(3)
C10 0.053(4) 0.043(3) 0.026(3) -0.006(3) -0.008(3) 0.009(3)
C11 0.034(4) 0.041(3) 0.037(3) -0.009(3) 0.009(3) 0.000(3)
C12 0.059(5) 0.064(4) 0.037(4) -0.010(3) -0.013(3) -0.007(3)
C13 0.041(4) 0.032(3) 0.027(3) -0.001(2) 0.001(3) 0.004(3)
C14 0.076(5) 0.046(4) 0.045(4) 0.014(3) -0.005(4) -0.023(3)
N1 0.079(6) 0.040(4) 0.027(4) 0.005(3) 0.002(4) -0.001(4)
O1 0.084(6) 0.101(6) 0.158(9) 0.076(5) 0.063(5) 0.029(4)
O2 0.149(10) 0.053(4) 0.074(7) 0.012(4) 0.045(6) 0.034(5)
O1A 0.084(6) 0.101(6) 0.158(9) 0.076(5) 0.063(5) 0.029(4)
N1A 0.079(6) 0.040(4) 0.027(4) 0.005(3) 0.002(4) -0.001(4)
O2A 0.149(10) 0.053(4) 0.074(7) 0.012(4) 0.045(6) 0.034(5)
N2 0.045(5) 0.048(4) 0.030(4) -0.003(3) -0.001(3) 0.010(3)
O3 0.060(5) 0.098(7) 0.035(5) -0.018(4) 0.006(4) 0.014(5)
O4 0.044(4) 0.092(8) 0.052(6) -0.006(5) 0.000(4) 0.010(5)
N2A 0.045(5) 0.048(4) 0.030(4) -0.003(3) -0.001(3) 0.010(3)
O3A 0.060(5) 0.098(7) 0.035(5) -0.018(4) 0.006(4) 0.014(5)
O4A 0.044(4) 0.092(8) 0.052(6) -0.006(5) 0.000(4) 0.010(5)
O3B 0.060(5) 0.098(7) 0.035(5) -0.018(4) 0.006(4) 0.014(5)
O4B 0.044(4) 0.092(8) 0.052(6) -0.006(5) 0.000(4) 0.010(5)
N2B 0.045(5) 0.048(4) 0.030(4) -0.003(3) -0.001(3) 0.010(3)

loop_
_atom_type_symbol
_atom_type_description
_atom_type_scat_dispersion_real
_atom_type_scat_dispersion_imag
_atom_type_scat_source
C C 0.0033 0.0016 'International Tables Vol C Tables 4.2.6.8 and 6.1.1.4'
H H 0.0000 0.0000 'International Tables Vol C Tables 4.2.6.8 and 6.1.1.4'
N N 0.0061 0.0033 'International Tables Vol C Tables 4.2.6.8 and 6.1.1.4'
O O 0.0106 0.0060 'International Tables Vol C Tables 4.2.6.8 and 6.1.1.4'
Pd Pd -0.9988 1.0072 'International Tables Vol C Tables 4.2.6.8 and 6.1.1.4'

loop_
_geom_angle_atom_site_label_1
_geom_angle_atom_site_label_2
_geom_angle_atom_site_label_3
_geom_angle
_geom_angle_site_symmetry_1
_geom_angle_site_symmetry_3
_geom_angle_publ_flag
O3B Pd1 N3 157.7(6) . . ?
N1 Pd1 N3 95.6(2) . . ?
N2A Pd1 N3 175.7(2) . . ?
N2 Pd1 N3 175.7(2) . . ?
O1A Pd1 N3 95.9(13) . . ?
O3B Pd1 N4 92.7(7) . . ?
N1 Pd1 N4 173.8(2) . . ?
N2A Pd1 N4 97.3(2) . . ?
N2 Pd1 N4 97.3(2) . . ?
O1A Pd1 N4 165.7(9) . . ?
N3 Pd1 N4 80.23(16) . . ?
C11 O6 C12 115.4(4) . . ?
C13 O8 C14 116.8(4) . . ?
C1 N3 C5 119.2(5) . . ?
C1 N3 Pd1 126.3(4) . . ?
C5 N3 Pd1 114.5(3) . . ?
C10 N4 C6 119.8(4) . . ?
C10 N4 Pd1 125.4(4) . . ?
C6 N4 Pd1 114.7(3) . . ?
N3 C1 C2 122.0(5) . . ?
N3 C1 H1 119.0 . . ?
C2 C1 H1 119.0 . . ?
C1 C2 C3 119.7(5) . . ?
C1 C2 H2 120.1 . . ?
C3 C2 H2 120.1 . . ?
C4 C3 C2 118.2(5) . . ?
C4 C3 C11 123.5(5) . . ?
C2 C3 C11 118.2(5) . . ?
C3 C4 C5 120.0(5) . . ?
C3 C4 H4 120.0 . . ?
C5 C4 H4 120.0 . . ?
N3 C5 C4 120.9(5) . . ?
N3 C5 C6 115.3(4) . . ?
C4 C5 C6 123.8(5) . . ?
N4 C6 C7 120.4(5) . . ?
N4 C6 C5 115.1(4) . . ?
C7 C6 C5 124.5(5) . . ?
C8 C7 C6 119.8(5) . . ?
C8 C7 H7 120.1 . . ?
C6 C7 H7 120.1 . . ?
C7 C8 C9 119.0(5) . . ?
C7 C8 C13 119.4(5) . . ?
C9 C8 C13 121.6(5) . . ?
C8 C9 C10 118.9(5) . . ?
C8 C9 H9 120.6 . . ?
C10 C9 H9 120.6 . . ?
N4 C10 C9 122.0(5) . . ?
N4 C10 H10 119.0 . . ?
C9 C10 H10 119.0 . . ?
O5 C11 O6 124.1(5) . . ?
O5 C11 C3 123.8(5) . . ?
O6 C11 C3 112.1(5) . . ?
O6 C12 H12A 109.5 . . ?
O6 C12 H12B 109.5 . . ?
H12A C12 H12B 109.5 . . ?
O6 C12 H12C 109.5 . . ?
H12A C12 H12C 109.5 . . ?
H12B C12 H12C 109.5 . . ?
O7 C13 O8 125.0(5) . . ?
O7 C13 C8 124.6(5) . . ?
O8 C13 C8 110.4(5) . . ?
O8 C14 H14A 109.5 . . ?
O8 C14 H14B 109.5 . . ?
H14A C14 H14B 109.5 . . ?
O8 C14 H14C 109.5 . . ?
H14A C14 H14C 109.5 . . ?
H14B C14 H14C 109.5 . . ?
O1 N1 O2 119.0(8) . . ?
O1 N1 Pd1 120.6(6) . . ?
O2 N1 Pd1 120.4(7) . . ?
N1A O1A Pd1 117.7(19) . . ?
O1A N1A O2A 111(4) . . ?
O4 N2 O3 118.8(8) . . ?
O4 N2 Pd1 123.0(6) . . ?
O3 N2 Pd1 118.2(6) . . ?
O3A N2A O4A 119(2) . . ?
O3A N2A Pd1 122.7(11) . . ?
O4A N2A Pd1 118.2(16) . . ?
N2B O3B Pd1 114.2(14) . . ?
O4B N2B O3B 119(2) . . ?

loop_
_geom_bond_atom_site_label_1
_geom_bond_atom_site_label_2
_geom_bond_distance
_geom_bond_site_symmetry_2
_geom_bond_publ_flag
Pd1 O3B 2.000(9) . ?
Pd1 N1 2.004(5) . ?
Pd1 N2A 2.005(5) . ?
Pd1 N2 2.005(5) . ?
Pd1 O1A 2.009(10) . ?
Pd1 N3 2.031(4) . ?
Pd1 N4 2.037(4) . ?
O5 C11 1.195(6) . ?
O6 C11 1.336(6) . ?
O6 C12 1.448(6) . ?
O7 C13 1.193(6) . ?
O8 C13 1.322(6) . ?
O8 C14 1.455(6) . ?
N3 C1 1.342(6) . ?
N3 C5 1.357(6) . ?
N4 C10 1.337(6) . ?
N4 C6 1.351(6) . ?
C1 C2 1.379(7) . ?
C1 H1 0.9400 . ?
C2 C3 1.389(7) . ?
C2 H2 0.9400 . ?
C3 C4 1.380(7) . ?
C3 C11 1.487(7) . ?
C4 C5 1.394(6) . ?
C4 H4 0.9400 . ?
C5 C6 1.467(6) . ?
C6 C7 1.388(6) . ?
C7 C8 1.380(7) . ?
C7 H7 0.9400 . ?
C8 C9 1.382(7) . ?
C8 C13 1.505(7) . ?
C9 C10 1.382(7) . ?
C9 H9 0.9400 . ?
C10 H10 0.9400 . ?
C12 H12A 0.9700 . ?
C12 H12B 0.9700 . ?
C12 H12C 0.9700 . ?
C14 H14A 0.9700 . ?
C14 H14B 0.9700 . ?
C14 H14C 0.9700 . ?
N1 O1 1.178(7) . ?
N1 O2 1.206(9) . ?
O1A N1A 1.295(10) . ?
N1A O2A 1.298(10) . ?
N2 O4 1.202(8) . ?
N2 O3 1.234(7) . ?
N2A O3A 1.195(9) . ?
N2A O4A 1.198(10) . ?
O3B N2B 1.304(10) . ?
O4B N2B 1.296(10) . ?

loop_
_geom_torsion_atom_site_label_1
_geom_torsion_atom_site_label_2
_geom_torsion_atom_site_label_3
_geom_torsion_atom_site_label_4
_geom_torsion
_geom_torsion_site_symmetry_1
_geom_torsion_site_symmetry_2
_geom_torsion_site_symmetry_3
_geom_torsion_site_symmetry_4
_geom_torsion_publ_flag
C5 N3 C1 C2 -0.5(8) . . . . ?
Pd1 N3 C1 C2 179.4(4) . . . . ?
N3 C1 C2 C3 0.8(9) . . . . ?
C1 C2 C3 C4 -0.6(8) . . . . ?
C1 C2 C3 C11 179.3(5) . . . . ?
C2 C3 C4 C5 0.1(8) . . . . ?
C11 C3 C4 C5 -179.7(5) . . . . ?
C1 N3 C5 C4 0.1(8) . . . . ?
Pd1 N3 C5 C4 -179.9(4) . . . . ?
C1 N3 C5 C6 -178.1(4) . . . . ?
Pd1 N3 C5 C6 1.9(6) . . . . ?
C3 C4 C5 N3 0.1(8) . . . . ?
C3 C4 C5 C6 178.2(5) . . . . ?
C10 N4 C6 C7 -0.8(8) . . . . ?
Pd1 N4 C6 C7 176.0(4) . . . . ?
C10 N4 C6 C5 179.7(5) . . . . ?
Pd1 N4 C6 C5 -3.5(6) . . . . ?
N3 C5 C6 N4 1.1(7) . . . . ?
C4 C5 C6 N4 -177.1(5) . . . . ?
N3 C5 C6 C7 -178.4(5) . . . . ?
C4 C5 C6 C7 3.4(8) . . . . ?
N4 C6 C7 C8 0.5(8) . . . . ?
C5 C6 C7 C8 179.9(5) . . . . ?
C6 C7 C8 C9 0.3(8) . . . . ?
C6 C7 C8 C13 179.6(5) . . . . ?
C7 C8 C9 C10 -0.7(8) . . . . ?
C13 C8 C9 C10 180.0(5) . . . . ?
C6 N4 C10 C9 0.3(8) . . . . ?
Pd1 N4 C10 C9 -176.1(4) . . . . ?
C8 C9 C10 N4 0.4(9) . . . . ?
C12 O6 C11 O5 -5.3(8) . . . . ?
C12 O6 C11 C3 174.4(4) . . . . ?
C4 C3 C11 O5 -176.2(6) . . . . ?
C2 C3 C11 O5 4.0(9) . . . . ?
C4 C3 C11 O6 4.1(8) . . . . ?
C2 C3 C11 O6 -175.8(5) . . . . ?
C14 O8 C13 O7 1.8(8) . . . . ?
C14 O8 C13 C8 -176.8(5) . . . . ?
C7 C8 C13 O7 -15.4(9) . . . . ?
C9 C8 C13 O7 164.0(5) . . . . ?
C7 C8 C13 O8 163.3(5) . . . . ?
C9 C8 C13 O8 -17.4(7) . . . . ?
Pd1 O1A N1A O2A 0(2) . . . . ?
Pd1 O3B N2B O4B -0.9(19) . . . . ?
